data_1509797
loop_
_publ_author_name
'Peters, K.'
'Cardoso Gil, R.H.'
'von Schnering, H.G.'
'Schultheiss, M.'
'Carrillo-Cabrera, W.'
'Grin', Yu.'

_publ_section_title
;
 New examples for the unexpected stability of the 10pi electron Hueckel
 arene (Si6)10-
;
_journal_name_full 'Zeitschrift fuer Anorganische und Allgemeine Chemie'
_journal_page_first 285
_journal_page_last 293
_journal_paper_doi 10.1002/(SICI)1521-3749(199902)625:2<285::AID-ZAAC285>3.0.CO;2-V
_journal_volume 625
_journal_year 1999
_chemical_formula_sum 'Ag2 Eu4 Si6'
_chemical_name_systematic 'Eu4 Ag2 Si6'
_space_group_IT_number 70
_symmetry_space_group_name_Hall '-F 2uv 2vw'
_symmetry_space_group_name_H-M 'F d d d :2'
_cell_angle_alpha 90
_cell_angle_beta 90
_cell_angle_gamma 90
_cell_formula_units_Z 8
_cell_length_a 8.42
_cell_length_b 14.585
_cell_length_c 17.864
_cell_volume 2193.801
_citation_journal_id_ASTM ZAACAB
_cod_data_source_file silver2-3_65.cif
_cod_data_source_block Ag2Eu4Si6
_cod_database_code 1509797

loop_
_symmetry_equiv_pos_as_xyz
x,y,z
-x+1/4,-y+1/4,z
x,-y+1/4,-z+1/4
-x+1/4,y,-z+1/4
-x,-y,-z
x-1/4,y-1/4,-z
-x,y-1/4,z-1/4
x-1/4,-y,z-1/4
x,y+1/2,z+1/2
-x+1/4,-y+3/4,z+1/2
x,-y+3/4,-z+3/4
-x+1/4,y+1/2,-z+3/4
-x,-y+1/2,-z+1/2
x-1/4,y+1/4,-z+1/2
-x,y+1/4,z+1/4
x-1/4,-y+1/2,z+1/4
x+1/2,y,z+1/2
-x+3/4,-y+1/4,z+1/2
x+1/2,-y+1/4,-z+3/4
-x+3/4,y,-z+3/4
-x+1/2,-y,-z+1/2
x+1/4,y-1/4,-z+1/2
-x+1/2,y-1/4,z+1/4
x+1/4,-y,z+1/4
x+1/2,y+1/2,z
-x+3/4,-y+3/4,z
x+1/2,-y+3/4,-z+1/4
-x+3/4,y+1/2,-z+1/4
-x+1/2,-y+1/2,-z
x+1/4,y+1/4,-z
-x+1/2,y+1/4,z-1/4
x+1/4,-y+1/2,z-1/4

loop_
_atom_site_label
_atom_site_type_symbol
_atom_site_fract_x
_atom_site_fract_y
_atom_site_fract_z
_atom_site_occupancy
_atom_site_U_iso_or_equiv
Ag1 Ag+1 0.125 0.4581 0.125 1 0.0
Si2 Si-1 0.3685 0.2067 0.1269 1 0.0
Eu2 Eu+2 0.125 0.125 0.74955 1 0.0
Si1 Si-1 0.125 0.2879 0.125 1 0.0
Eu1 Eu+2 0.125 0.125 0.24977 1 0.0
